data_4001673
loop_
_publ_author_name
'Liu, Yu'
'Pan, Mei'
'Yang, Qing-Yuan'
'Fu, Lei'
'Li, Kang'
'Wei, Shi-Chao'
'Su, Cheng-Yong'

_publ_section_title
;
 Dual-Emission from a Single-Phase Eu--Ag Metal--Organic Framework: An
 Alternative Way to Get White-Light Phosphor
;
_journal_issue 10
_journal_name_full 'Chemistry of Materials'
_journal_page_first 1954
_journal_paper_doi 10.1021/cm3008254
_journal_volume 24
_journal_year 2012
_chemical_formula_sum 'C42 H42 N10 O3'
_chemical_formula_weight 734.86
_chemical_name_common 3pmntb
_chemical_name_systematic
; 
 ? 
;
_space_group_IT_number 2
_symmetry_cell_setting triclinic
_symmetry_space_group_name_Hall '-P 1'
_symmetry_space_group_name_H-M 'P -1'
_atom_sites_solution_hydrogens geom
_atom_sites_solution_primary direct
_atom_sites_solution_secondary difmap
_audit_creation_method SHELXL-97
_cell_angle_alpha 100.994(3)
_cell_angle_beta 95.756(4)
_cell_angle_gamma 116.213(4)
_cell_formula_units_Z 2
_cell_length_a 10.8124(5)
_cell_length_b 11.2603(4)
_cell_length_c 17.2799(7)
_cell_measurement_reflns_used 7171
_cell_measurement_temperature 150(2)
_cell_measurement_theta_max 29.9957
_cell_measurement_theta_min 2.8973
_cell_volume 1811.71(15)
_computing_cell_refinement
;
CrysAlisPro, Oxford Diffraction Ltd.,
Version 1.171.33.42 (release 29-05-2009 CrysAlis171 .NET)
(compiled May 29 2009,17:40:42)
;
_computing_data_collection
;
CrysAlisPro, Oxford Diffraction Ltd.,
Version 1.171.33.42 (release 29-05-2009 CrysAlis171 .NET)
(compiled May 29 2009,17:40:42)
;
_computing_data_reduction
;
CrysAlisPro, Oxford Diffraction Ltd.,
Version 1.171.33.42 (release 29-05-2009 CrysAlis171 .NET)
(compiled May 29 2009,17:40:42)
;
_computing_molecular_graphics 'Bruker SHELXTL'
_computing_publication_material 'Bruker SHELXTL'
_computing_structure_refinement 'SHELXL-97 (Sheldrick, 1997)'
_computing_structure_solution 'SHELXS-97 (Sheldrick, 1990)'
_diffrn_ambient_temperature 150(2)
_diffrn_detector_area_resol_mean 16.0855
_diffrn_measured_fraction_theta_full 0.992
_diffrn_measured_fraction_theta_max 0.992
_diffrn_measurement_device_type 'Xcalibur, Sapphire3, Gemini ultra'
_diffrn_measurement_method '\w scans'
_diffrn_radiation_monochromator graphite
_diffrn_radiation_source 'fine-focus sealed tube'
_diffrn_radiation_type MoK\a
_diffrn_radiation_wavelength 0.71073
_diffrn_reflns_av_R_equivalents 0.0334
_diffrn_reflns_av_sigmaI/netI 0.0669
_diffrn_reflns_limit_h_max 14
_diffrn_reflns_limit_h_min -13
_diffrn_reflns_limit_k_max 13
_diffrn_reflns_limit_k_min -14
_diffrn_reflns_limit_l_max 22
_diffrn_reflns_limit_l_min -22
_diffrn_reflns_number 20775
_diffrn_reflns_theta_full 28.00
_diffrn_reflns_theta_max 28.00
_diffrn_reflns_theta_min 2.90
_diffrn_standards_decay_% non
_exptl_absorpt_coefficient_mu 0.089
_exptl_absorpt_correction_T_max 0.9739
_exptl_absorpt_correction_T_min 0.9654
_exptl_absorpt_correction_type multi-scan
_exptl_crystal_colour yellow
_exptl_crystal_density_diffrn 1.347
_exptl_crystal_density_method 'not measured'
_exptl_crystal_description block
_exptl_crystal_F_000 776
_exptl_crystal_size_max 0.40
_exptl_crystal_size_mid 0.30
_exptl_crystal_size_min 0.30
_refine_diff_density_max 0.233
_refine_diff_density_min -0.210
_refine_diff_density_rms 0.038
_refine_ls_extinction_method none
_refine_ls_goodness_of_fit_ref 0.910
_refine_ls_hydrogen_treatment mixed
_refine_ls_matrix_type full
_refine_ls_number_parameters 520
_refine_ls_number_reflns 8688
_refine_ls_number_restraints 0
_refine_ls_restrained_S_all 0.910
_refine_ls_R_factor_all 0.0859
_refine_ls_R_factor_gt 0.0459
_refine_ls_shift/su_max 0.001
_refine_ls_shift/su_mean 0.000
_refine_ls_structure_factor_coef Fsqd
_refine_ls_weighting_details 'calc w=1/[\s^2^(Fo^2^)+(0.0469P)^2^+0.0000P] where P=(Fo^2^+2Fc^2^)/3'
_refine_ls_weighting_scheme calc
_refine_ls_wR_factor_gt 0.0906
_refine_ls_wR_factor_ref 0.0988
_reflns_number_gt 5435
_reflns_number_total 8688
_reflns_threshold_expression >2sigma(I)
_cod_data_source_file cm3008254_si_001.cif
_cod_data_source_block L
_cod_depositor_comments
;
The following automatic conversions were performed:

'_symmetry_cell_setting' value 'Triclinic' changed to 'triclinic'
according to /home/saulius/struct/CIF-dictionaries/cif_core.dic
dictionary named 'cif_core.dic' version 2.4.2 from 2011-04-26.

Automatic conversion script
Id: cif_fix_values 1891 2012-01-12 08:04:46Z andrius 
;
_cod_original_cell_volume 1811.71(13)
_cod_original_sg_symbol_H-M 'P-1   '
_cod_database_code 4001673

loop_
_symmetry_equiv_pos_as_xyz
'x, y, z'
'-x, -y, -z'

loop_
_atom_site_label
_atom_site_type_symbol
_atom_site_fract_x
_atom_site_fract_y
_atom_site_fract_z
_atom_site_U_iso_or_equiv
_atom_site_adp_type
_atom_site_occupancy
_atom_site_symmetry_multiplicity
_atom_site_calc_flag
_atom_site_refinement_flags
N1 N 0.01127(12) 0.58157(12) 0.19556(7) 0.0238(3) Uani 1 1 d .
N2 N -0.19690(13) 0.52828(13) 0.02406(7) 0.0303(3) Uani 1 1 d .
N3 N -0.28003(13) 0.59154(12) 0.12910(7) 0.0289(3) Uani 1 1 d .
N4 N -0.04399(14) 0.98087(13) 0.29424(8) 0.0359(3) Uani 1 1 d .
N5 N 0.36355(13) 0.75044(13) 0.20891(7) 0.0282(3) Uani 1 1 d .
N6 N 0.24416(12) 0.85187(12) 0.16449(7) 0.0260(3) Uani 1 1 d .
C27 C 0.28003(18) 0.90250(17) -0.07160(10) 0.0394(4) Uani 1 1 d .
H27A H 0.3624 0.9153 -0.0917 0.047 Uiso 1 1 calc R
N8 N -0.14392(13) 0.48393(12) 0.33149(7) 0.0289(3) Uani 1 1 d .
N9 N 0.06601(12) 0.63989(12) 0.40987(7) 0.0248(3) Uani 1 1 d .
N10 N 0.40242(13) 1.11450(13) 0.52284(8) 0.0359(3) Uani 1 1 d .
C1 C -0.13205(15) 0.47491(15) 0.15050(9) 0.0270(3) Uani 1 1 d .
H1A H -0.1904 0.4376 0.1892 0.032 Uiso 1 1 calc R
H1B H -0.1250 0.3987 0.1153 0.032 Uiso 1 1 calc R
C2 C -0.20230(15) 0.53061(14) 0.10024(9) 0.0258(3) Uani 1 1 d .
C3 C -0.27490(16) 0.59121(15) 0.00169(9) 0.0295(4) Uani 1 1 d .
C4 C -0.30736(17) 0.61522(18) -0.07245(10) 0.0386(4) Uani 1 1 d .
H4A H -0.2740 0.5878 -0.1178 0.046 Uiso 1 1 calc R
C5 C -0.38883(18) 0.67945(17) -0.07747(11) 0.0425(4) Uani 1 1 d .
H5A H -0.4120 0.6964 -0.1273 0.051 Uiso 1 1 calc R
C6 C -0.43854(19) 0.72054(17) -0.01194(12) 0.0451(5) Uani 1 1 d .
H6A H -0.4936 0.7660 -0.0179 0.054 Uiso 1 1 calc R
C7 C -0.40994(18) 0.69697(17) 0.06160(11) 0.0405(4) Uani 1 1 d .
H7A H -0.4451 0.7235 0.1063 0.049 Uiso 1 1 calc R
C8 C -0.32679(15) 0.63218(15) 0.06663(9) 0.0284(4) Uani 1 1 d .
C9 C -0.31509(17) 0.60640(16) 0.20869(9) 0.0343(4) Uani 1 1 d .
H9A H -0.3117 0.5335 0.2316 0.041 Uiso 1 1 calc R
H9B H -0.4129 0.5926 0.2025 0.041 Uiso 1 1 calc R
C10 C -0.21816(15) 0.74390(15) 0.26711(9) 0.0260(3) Uani 1 1 d .
C11 C -0.12896(16) 0.85749(16) 0.24353(10) 0.0314(4) Uani 1 1 d .
H11A H -0.1281 0.8471 0.1877 0.038 Uiso 1 1 calc R
C12 C -0.04594(17) 0.99289(16) 0.37250(10) 0.0357(4) Uani 1 1 d .
H12A H 0.0148 1.0792 0.4097 0.043 Uiso 1 1 calc R
C13 C -0.13106(17) 0.88711(17) 0.40181(10) 0.0338(4) Uani 1 1 d .
H13A H -0.1293 0.9005 0.4580 0.041 Uiso 1 1 calc R
C14 C -0.21925(16) 0.76102(16) 0.34868(9) 0.0292(4) Uani 1 1 d .
H14A H -0.2801 0.6867 0.3677 0.035 Uiso 1 1 calc R
C15 C 0.10992(15) 0.59786(15) 0.13985(9) 0.0276(3) Uani 1 1 d .
H15A H 0.0636 0.5933 0.0862 0.033 Uiso 1 1 calc R
H15B H 0.1339 0.5217 0.1336 0.033 Uiso 1 1 calc R
C16 C 0.24173(15) 0.73159(15) 0.17092(8) 0.0245(3) Uani 1 1 d .
C17 C 0.45209(15) 0.89210(15) 0.22796(9) 0.0271(3) Uani 1 1 d .
C18 C 0.59254(17) 0.97092(18) 0.26857(9) 0.0356(4) Uani 1 1 d .
H18A H 0.6450 0.9297 0.2879 0.043 Uiso 1 1 calc R
C19 C 0.65250(18) 1.11146(18) 0.27956(10) 0.0399(4) Uani 1 1 d .
H19A H 0.7484 1.1672 0.3065 0.048 Uiso 1 1 calc R
C20 C 0.57702(18) 1.17379(17) 0.25248(10) 0.0383(4) Uani 1 1 d .
H20A H 0.6220 1.2708 0.2619 0.046 Uiso 1 1 calc R
C21 C 0.43833(17) 1.09757(16) 0.21230(9) 0.0337(4) Uani 1 1 d .
H21A H 0.3861 1.1393 0.1934 0.040 Uiso 1 1 calc R
C22 C 0.37877(15) 0.95629(15) 0.20088(9) 0.0263(3) Uani 1 1 d .
C23 C 0.13507(16) 0.86863(16) 0.11950(9) 0.0294(4) Uani 1 1 d .
H23A H 0.1357 0.9537 0.1486 0.035 Uiso 1 1 calc R
H23B H 0.0422 0.7907 0.1172 0.035 Uiso 1 1 calc R
C24 C 0.15237(16) 0.87596(15) 0.03441(9) 0.0277(3) Uani 1 1 d .
C28 C 0.27271(17) 0.89157(16) 0.00636(10) 0.0347(4) Uani 1 1 d .
H25A H 0.3495 0.8947 0.0403 0.042 Uiso 1 1 calc R
C26 C 0.1663(2) 0.89445(18) -0.11911(11) 0.0455(5) Uani 1 1 d .
H26A H 0.1719 0.9024 -0.1725 0.055 Uiso 1 1 calc R
N7 N 0.04794(17) 0.87603(18) -0.09440(9) 0.0535(4) Uani 1 1 d .
C25 C 0.04382(18) 0.86803(18) -0.01858(11) 0.0430(4) Uani 1 1 d .
H28A H -0.0397 0.8561 0.0000 0.052 Uiso 1 1 calc R
C29 C 0.05956(15) 0.54067(15) 0.26415(9) 0.0268(3) Uani 1 1 d .
H29A H 0.1630 0.5978 0.2823 0.032 Uiso 1 1 calc R
H29B H 0.0394 0.4440 0.2454 0.032 Uiso 1 1 calc R
C30 C -0.00822(15) 0.55471(14) 0.33430(8) 0.0241(3) Uani 1 1 d .
C31 C -0.16154(16) 0.52372(14) 0.40905(9) 0.0255(3) Uani 1 1 d .
C32 C -0.28470(17) 0.48210(16) 0.43980(10) 0.0317(4) Uani 1 1 d .
H32A H -0.3742 0.4178 0.4064 0.038 Uiso 1 1 calc R
C33 C -0.27096(18) 0.53823(16) 0.52043(10) 0.0359(4) Uani 1 1 d .
H33A H -0.3530 0.5131 0.5427 0.043 Uiso 1 1 calc R
C34 C -0.14018(19) 0.63067(17) 0.56997(10) 0.0377(4) Uani 1 1 d .
H34A H -0.1348 0.6652 0.6255 0.045 Uiso 1 1 calc R
C35 C -0.01795(18) 0.67353(16) 0.54054(9) 0.0337(4) Uani 1 1 d .
H35A H 0.0713 0.7368 0.5745 0.040 Uiso 1 1 calc R
C36 C -0.03160(15) 0.61962(14) 0.45879(9) 0.0250(3) Uani 1 1 d .
C37 C 0.21769(15) 0.72945(15) 0.43897(9) 0.0276(3) Uani 1 1 d .
H37A H 0.2681 0.6965 0.4029 0.033 Uiso 1 1 calc R
H37B H 0.2453 0.7215 0.4934 0.033 Uiso 1 1 calc R
C38 C 0.26548(15) 0.87898(14) 0.44342(9) 0.0247(3) Uani 1 1 d .
C39 C 0.34744(15) 0.97852(15) 0.51394(9) 0.0298(4) Uani 1 1 d .
H39A H 0.3663 0.9487 0.5595 0.036 Uiso 1 1 calc R
C40 C 0.37469(17) 1.15367(17) 0.45777(11) 0.0361(4) Uani 1 1 d .
H40A H 0.4128 1.2491 0.4620 0.043 Uiso 1 1 calc R
C41 C 0.29369(18) 1.06265(17) 0.38508(10) 0.0367(4) Uani 1 1 d .
H41A H 0.2765 1.0951 0.3404 0.044 Uiso 1 1 calc R
C42 C 0.23759(17) 0.92354(17) 0.37770(9) 0.0327(4) Uani 1 1 d .
H42A H 0.1805 0.8592 0.3281 0.039 Uiso 1 1 calc R
O1W O 0.44063(13) 0.65172(12) 0.33606(9) 0.0401(3) Uani 1 1 d .
O2W O 0.15527(14) 0.17822(14) 0.22984(9) 0.0467(3) Uani 1 1 d .
O3W O 0.42656(15) 0.39072(15) 0.30152(9) 0.0557(4) Uani 1 1 d .
H6 H 0.326(2) 0.326(2) 0.2786(13) 0.081(7) Uiso 1 1 d .
H5 H 0.414(2) 0.481(3) 0.3079(14) 0.099(8) Uiso 1 1 d .
H4 H 0.093(2) 0.123(2) 0.2533(13) 0.069(7) Uiso 1 1 d .
H1 H 0.415(2) 0.675(2) 0.2871(15) 0.097(8) Uiso 1 1 d .
H2 H 0.488(3) 0.733(3) 0.3761(16) 0.106(9) Uiso 1 1 d .
H3 H 0.099(2) 0.174(2) 0.1835(14) 0.075(7) Uiso 1 1 d .

loop_
_atom_site_aniso_label
_atom_site_aniso_U_11
_atom_site_aniso_U_22
_atom_site_aniso_U_33
_atom_site_aniso_U_23
_atom_site_aniso_U_13
_atom_site_aniso_U_12
N1 0.0229(6) 0.0253(6) 0.0170(6) 0.0051(5) 0.0044(5) 0.0063(5)
N2 0.0311(7) 0.0390(8) 0.0210(7) 0.0079(6) 0.0062(6) 0.0165(6)
N3 0.0292(7) 0.0289(7) 0.0227(7) 0.0022(6) 0.0068(6) 0.0102(6)
N4 0.0342(8) 0.0301(7) 0.0338(8) 0.0071(6) 0.0028(6) 0.0084(6)
N5 0.0294(7) 0.0330(7) 0.0235(7) 0.0076(6) 0.0063(6) 0.0159(6)
N6 0.0232(7) 0.0284(7) 0.0262(7) 0.0108(6) 0.0061(6) 0.0104(5)
C27 0.0367(10) 0.0385(10) 0.0324(10) 0.0079(8) 0.0135(8) 0.0079(8)
N8 0.0278(7) 0.0282(7) 0.0217(7) 0.0082(6) 0.0047(6) 0.0051(6)
N9 0.0260(7) 0.0218(6) 0.0227(7) 0.0050(5) 0.0014(5) 0.0090(5)
N10 0.0304(7) 0.0283(7) 0.0395(9) 0.0032(6) 0.0054(6) 0.0083(6)
C1 0.0272(8) 0.0243(8) 0.0201(8) 0.0037(6) 0.0042(7) 0.0052(6)
C2 0.0218(8) 0.0234(8) 0.0219(8) 0.0013(6) 0.0036(6) 0.0038(6)
C3 0.0268(8) 0.0285(8) 0.0289(9) 0.0086(7) 0.0049(7) 0.0092(7)
C4 0.0380(10) 0.0456(10) 0.0303(10) 0.0136(8) 0.0062(8) 0.0169(8)
C5 0.0412(10) 0.0355(10) 0.0458(12) 0.0189(9) 0.0003(9) 0.0125(8)
C6 0.0432(11) 0.0302(9) 0.0590(13) 0.0087(9) -0.0014(10) 0.0186(8)
C7 0.0380(10) 0.0326(9) 0.0450(11) 0.0012(8) 0.0061(8) 0.0157(8)
C8 0.0256(8) 0.0235(8) 0.0282(9) 0.0027(7) 0.0021(7) 0.0070(7)
C9 0.0340(9) 0.0337(9) 0.0271(9) 0.0034(7) 0.0129(7) 0.0096(7)
C10 0.0238(8) 0.0288(8) 0.0250(8) 0.0052(7) 0.0066(7) 0.0125(7)
C11 0.0289(8) 0.0338(9) 0.0248(9) 0.0060(7) 0.0069(7) 0.0094(7)
C12 0.0358(9) 0.0305(9) 0.0319(10) 0.0006(7) -0.0003(8) 0.0126(8)
C13 0.0357(9) 0.0415(10) 0.0235(9) 0.0049(7) 0.0034(7) 0.0196(8)
C14 0.0319(9) 0.0331(9) 0.0280(9) 0.0113(7) 0.0090(7) 0.0181(7)
C15 0.0317(9) 0.0278(8) 0.0218(8) 0.0046(7) 0.0085(7) 0.0130(7)
C16 0.0281(8) 0.0282(8) 0.0184(8) 0.0069(6) 0.0088(6) 0.0132(7)
C17 0.0260(8) 0.0329(9) 0.0211(8) 0.0067(7) 0.0074(7) 0.0125(7)
C18 0.0299(9) 0.0497(11) 0.0261(9) 0.0092(8) 0.0054(7) 0.0183(8)
C19 0.0276(9) 0.0466(11) 0.0262(9) 0.0042(8) 0.0037(7) 0.0034(8)
C20 0.0382(10) 0.0331(9) 0.0287(9) 0.0057(7) 0.0113(8) 0.0041(8)
C21 0.0367(9) 0.0304(9) 0.0304(9) 0.0121(7) 0.0107(8) 0.0102(7)
C22 0.0260(8) 0.0298(8) 0.0194(8) 0.0080(7) 0.0073(6) 0.0088(7)
C23 0.0272(8) 0.0322(9) 0.0313(9) 0.0124(7) 0.0078(7) 0.0142(7)
C24 0.0288(8) 0.0233(8) 0.0276(9) 0.0094(7) 0.0051(7) 0.0085(7)
C28 0.0304(9) 0.0378(9) 0.0299(9) 0.0055(8) 0.0038(7) 0.0128(7)
C26 0.0516(12) 0.0499(11) 0.0320(10) 0.0194(9) 0.0124(9) 0.0172(9)
N7 0.0488(10) 0.0789(12) 0.0379(10) 0.0317(9) 0.0113(8) 0.0276(9)
C25 0.0357(10) 0.0563(12) 0.0411(11) 0.0255(9) 0.0109(8) 0.0196(9)
C29 0.0267(8) 0.0250(8) 0.0245(8) 0.0061(6) 0.0045(7) 0.0088(7)
C30 0.0271(8) 0.0216(7) 0.0196(8) 0.0072(6) 0.0023(6) 0.0077(6)
C31 0.0301(8) 0.0237(8) 0.0213(8) 0.0091(6) 0.0052(7) 0.0102(7)
C32 0.0326(9) 0.0292(8) 0.0305(9) 0.0142(7) 0.0085(7) 0.0095(7)
C33 0.0430(10) 0.0359(9) 0.0376(10) 0.0199(8) 0.0191(8) 0.0199(8)
C34 0.0550(12) 0.0376(10) 0.0261(9) 0.0098(8) 0.0148(8) 0.0248(9)
C35 0.0417(10) 0.0312(9) 0.0239(9) 0.0020(7) 0.0009(7) 0.0169(8)
C36 0.0315(8) 0.0232(8) 0.0233(8) 0.0091(6) 0.0063(7) 0.0142(7)
C37 0.0253(8) 0.0284(8) 0.0249(8) 0.0038(7) 0.0000(7) 0.0116(7)
C38 0.0211(7) 0.0264(8) 0.0244(8) 0.0063(7) 0.0063(6) 0.0091(6)
C39 0.0286(8) 0.0303(9) 0.0275(9) 0.0070(7) 0.0053(7) 0.0116(7)
C40 0.0316(9) 0.0275(9) 0.0501(12) 0.0157(8) 0.0147(8) 0.0113(7)
C41 0.0425(10) 0.0393(10) 0.0349(10) 0.0188(8) 0.0126(8) 0.0204(8)
C42 0.0381(9) 0.0368(9) 0.0237(9) 0.0074(7) 0.0052(7) 0.0187(8)
O1W 0.0425(7) 0.0311(7) 0.0408(8) 0.0088(6) -0.0006(6) 0.0146(6)
O2W 0.0361(7) 0.0504(8) 0.0408(8) 0.0196(7) 0.0011(6) 0.0079(6)
O3W 0.0436(8) 0.0432(8) 0.0728(10) 0.0059(7) 0.0010(7) 0.0200(7)

loop_
_atom_type_symbol
_atom_type_description
_atom_type_scat_dispersion_real
_atom_type_scat_dispersion_imag
_atom_type_scat_source
C C 0.0033 0.0016 'International Tables Vol C Tables 4.2.6.8 and 6.1.1.4'
H H 0.0000 0.0000 'International Tables Vol C Tables 4.2.6.8 and 6.1.1.4'
N N 0.0061 0.0033 'International Tables Vol C Tables 4.2.6.8 and 6.1.1.4'
O O 0.0106 0.0060 'International Tables Vol C Tables 4.2.6.8 and 6.1.1.4'

loop_
_geom_angle_atom_site_label_1
_geom_angle_atom_site_label_2
_geom_angle_atom_site_label_3
_geom_angle
C29 N1 C15 108.52(11)
C29 N1 C1 111.06(11)
C15 N1 C1 108.30(11)
C2 N2 C3 105.18(12)
C2 N3 C8 106.99(12)
C2 N3 C9 127.95(13)
C8 N3 C9 124.99(13)
C12 N4 C11 116.88(14)
C16 N5 C17 105.03(12)
C16 N6 C22 106.98(12)
C16 N6 C23 127.52(13)
C22 N6 C23 125.05(13)
C26 C27 C28 118.59(16)
C26 C27 H27A 120.7
C28 C27 H27A 120.7
C30 N8 C31 105.39(12)
C30 N9 C36 106.36(12)
C30 N9 C37 129.75(12)
C36 N9 C37 123.78(12)
C40 N10 C39 116.35(14)
N1 C1 C2 111.92(12)
N1 C1 H1A 109.2
C2 C1 H1A 109.2
N1 C1 H1B 109.2
C2 C1 H1B 109.2
H1A C1 H1B 107.9
N2 C2 N3 112.37(14)
N2 C2 C1 124.56(13)
N3 C2 C1 123.06(13)
N2 C3 C8 110.21(13)
N2 C3 C4 130.52(15)
C8 C3 C4 119.26(15)
C5 C4 C3 117.89(16)
C5 C4 H4A 121.1
C3 C4 H4A 121.1
C4 C5 C6 122.01(17)
C4 C5 H5A 119.0
C6 C5 H5A 119.0
C7 C6 C5 121.56(16)
C7 C6 H6A 119.2
C5 C6 H6A 119.2
C6 C7 C8 116.32(16)
C6 C7 H7A 121.8
C8 C7 H7A 121.8
N3 C8 C7 131.80(15)
N3 C8 C3 105.24(13)
C7 C8 C3 122.95(15)
N3 C9 C10 113.75(13)
N3 C9 H9A 108.8
C10 C9 H9A 108.8
N3 C9 H9B 108.8
C10 C9 H9B 108.8
H9A C9 H9B 107.7
C11 C10 C14 117.25(14)
C11 C10 C9 123.31(14)
C14 C10 C9 119.42(14)
N4 C11 C10 124.21(15)
N4 C11 H11A 117.9
C10 C11 H11A 117.9
N4 C12 C13 123.36(15)
N4 C12 H12A 118.3
C13 C12 H12A 118.3
C12 C13 C14 119.06(15)
C12 C13 H13A 120.5
C14 C13 H13A 120.5
C13 C14 C10 119.22(15)
C13 C14 H14A 120.4
C10 C14 H14A 120.4
N1 C15 C16 110.97(11)
N1 C15 H15A 109.4
C16 C15 H15A 109.4
N1 C15 H15B 109.4
C16 C15 H15B 109.4
H15A C15 H15B 108.0
N5 C16 N6 112.60(13)
N5 C16 C15 126.28(14)
N6 C16 C15 121.07(13)
C22 C17 C18 119.54(14)
C22 C17 N5 109.88(13)
C18 C17 N5 130.57(15)
C19 C18 C17 117.40(16)
C19 C18 H18A 121.3
C17 C18 H18A 121.3
C18 C19 C20 122.16(16)
C18 C19 H19A 118.9
C20 C19 H19A 118.9
C21 C20 C19 121.20(15)
C21 C20 H20A 119.4
C19 C20 H20A 119.4
C20 C21 C22 116.46(16)
C20 C21 H21A 121.8
C22 C21 H21A 121.8
N6 C22 C17 105.50(12)
N6 C22 C21 131.26(14)
C17 C22 C21 123.23(14)
N6 C23 C24 113.41(12)
N6 C23 H23A 108.9
C24 C23 H23A 108.9
N6 C23 H23B 108.9
C24 C23 H23B 108.9
H23A C23 H23B 107.7
C25 C24 C28 117.31(15)
C25 C24 C23 118.86(14)
C28 C24 C23 123.82(14)
C27 C28 C24 119.30(16)
C27 C28 H25A 120.3
C24 C28 H25A 120.3
N7 C26 C27 123.39(16)
N7 C26 H26A 118.3
C27 C26 H26A 118.3
C26 N7 C25 117.12(16)
N7 C25 C24 124.26(16)
N7 C25 H28A 117.9
C24 C25 H28A 117.9
N1 C29 C30 113.73(12)
N1 C29 H29A 108.8
C30 C29 H29A 108.8
N1 C29 H29B 108.8
C30 C29 H29B 108.8
H29A C29 H29B 107.7
N8 C30 N9 112.65(13)
N8 C30 C29 123.84(13)
N9 C30 C29 123.47(13)
N8 C31 C36 109.90(13)
N8 C31 C32 129.72(14)
C36 C31 C32 120.38(14)
C33 C32 C31 117.36(15)
C33 C32 H32A 121.3
C31 C32 H32A 121.3
C32 C33 C34 121.70(15)
C32 C33 H33A 119.2
C34 C33 H33A 119.2
C35 C34 C33 121.69(15)
C35 C34 H34A 119.2
C33 C34 H34A 119.2
C34 C35 C36 116.85(15)
C34 C35 H35A 121.6
C36 C35 H35A 121.6
N9 C36 C35 132.30(14)
N9 C36 C31 105.70(12)
C35 C36 C31 121.99(14)
N9 C37 C38 114.58(12)
N9 C37 H37A 108.6
C38 C37 H37A 108.6
N9 C37 H37B 108.6
C38 C37 H37B 108.6
H37A C37 H37B 107.6
C39 C38 C42 117.11(14)
C39 C38 C37 120.06(13)
C42 C38 C37 122.73(14)
N10 C39 C38 124.82(15)
N10 C39 H39A 117.6
C38 C39 H39A 117.6
N10 C40 C41 123.22(15)
N10 C40 H40A 118.4
C41 C40 H40A 118.4
C40 C41 C42 119.28(16)
C40 C41 H41A 120.4
C42 C41 H41A 120.4
C41 C42 C38 119.21(15)
C41 C42 H42A 120.4
C38 C42 H42A 120.4
H1 O1W H2 107(2)
H4 O2W H3 103.3(18)
H6 O3W H5 95.1(16)

loop_
_geom_bond_atom_site_label_1
_geom_bond_atom_site_label_2
_geom_bond_distance
N1 C29 1.4785(18)
N1 C15 1.4828(18)
N1 C1 1.4857(17)
N2 C2 1.3193(18)
N2 C3 1.3893(19)
N3 C2 1.3744(18)
N3 C8 1.3834(19)
N3 C9 1.4615(18)
N4 C12 1.336(2)
N4 C11 1.3374(19)
N5 C16 1.3181(18)
N5 C17 1.3988(19)
N6 C16 1.3689(19)
N6 C22 1.3852(18)
N6 C23 1.4491(18)
C27 C26 1.366(2)
C27 C28 1.383(2)
C27 H27A 0.9500
N8 C30 1.3146(18)
N8 C31 1.3895(18)
N9 C30 1.3789(18)
N9 C36 1.3857(18)
N9 C37 1.4627(18)
N10 C40 1.337(2)
N10 C39 1.3450(19)
C1 C2 1.490(2)
C1 H1A 0.9900
C1 H1B 0.9900
C3 C8 1.394(2)
C3 C4 1.401(2)
C4 C5 1.370(2)
C4 H4A 0.9500
C5 C6 1.388(3)
C5 H5A 0.9500
C6 C7 1.379(2)
C6 H6A 0.9500
C7 C8 1.391(2)
C7 H7A 0.9500
C9 C10 1.508(2)
C9 H9A 0.9900
C9 H9B 0.9900
C10 C11 1.386(2)
C10 C14 1.388(2)
C11 H11A 0.9500
C12 C13 1.370(2)
C12 H12A 0.9500
C13 C14 1.378(2)
C13 H13A 0.9500
C14 H14A 0.9500
C15 C16 1.493(2)
C15 H15A 0.9900
C15 H15B 0.9900
C17 C22 1.390(2)
C17 C18 1.394(2)
C18 C19 1.384(2)
C18 H18A 0.9500
C19 C20 1.390(2)
C19 H19A 0.9500
C20 C21 1.376(2)
C20 H20A 0.9500
C21 C22 1.391(2)
C21 H21A 0.9500
C23 C24 1.514(2)
C23 H23A 0.9900
C23 H23B 0.9900
C24 C25 1.373(2)
C24 C28 1.384(2)
C28 H25A 0.9500
C26 N7 1.331(2)
C26 H26A 0.9500
N7 C25 1.334(2)
C25 H28A 0.9500
C29 C30 1.496(2)
C29 H29A 0.9900
C29 H29B 0.9900
C31 C36 1.394(2)
C31 C32 1.400(2)
C32 C33 1.379(2)
C32 H32A 0.9500
C33 C34 1.390(2)
C33 H33A 0.9500
C34 C35 1.380(2)
C34 H34A 0.9500
C35 C36 1.392(2)
C35 H35A 0.9500
C37 C38 1.511(2)
C37 H37A 0.9900
C37 H37B 0.9900
C38 C39 1.383(2)
C38 C42 1.384(2)
C39 H39A 0.9500
C40 C41 1.375(2)
C40 H40A 0.9500
C41 C42 1.381(2)
C41 H41A 0.9500
C42 H42A 0.9500
O1W H1 0.98(3)
O1W H2 0.93(3)
O2W H4 0.89(2)
O2W H3 0.93(2)
O3W H6 0.99(2)
O3W H5 1.07(3)

loop_
_geom_torsion_atom_site_label_1
_geom_torsion_atom_site_label_2
_geom_torsion_atom_site_label_3
_geom_torsion_atom_site_label_4
_geom_torsion
C29 N1 C1 C2 160.73(11)
C15 N1 C1 C2 -80.21(14)
C3 N2 C2 N3 0.12(16)
C3 N2 C2 C1 -179.49(13)
C8 N3 C2 N2 -0.52(17)
C9 N3 C2 N2 176.61(13)
C8 N3 C2 C1 179.10(12)
C9 N3 C2 C1 -3.8(2)
N1 C1 C2 N2 92.25(16)
N1 C1 C2 N3 -87.33(16)
C2 N2 C3 C8 0.32(16)
C2 N2 C3 C4 -178.71(16)
N2 C3 C4 C5 179.38(15)
C8 C3 C4 C5 0.4(2)
C3 C4 C5 C6 0.1(3)
C4 C5 C6 C7 -0.9(3)
C5 C6 C7 C8 1.1(2)
C2 N3 C8 C7 179.25(16)
C9 N3 C8 C7 2.0(3)
C2 N3 C8 C3 0.67(15)
C9 N3 C8 C3 -176.57(13)
C6 C7 C8 N3 -178.91(15)
C6 C7 C8 C3 -0.5(2)
N2 C3 C8 N3 -0.63(16)
C4 C3 C8 N3 178.53(13)
N2 C3 C8 C7 -179.36(14)
C4 C3 C8 C7 -0.2(2)
C2 N3 C9 C10 97.00(17)
C8 N3 C9 C10 -86.35(18)
N3 C9 C10 C11 16.1(2)
N3 C9 C10 C14 -165.69(14)
C12 N4 C11 C10 0.6(2)
C14 C10 C11 N4 0.6(2)
C9 C10 C11 N4 178.82(14)
C11 N4 C12 C13 -1.1(2)
N4 C12 C13 C14 0.4(2)
C12 C13 C14 C10 0.9(2)
C11 C10 C14 C13 -1.3(2)
C9 C10 C14 C13 -179.62(13)
C29 N1 C15 C16 -78.49(14)
C1 N1 C15 C16 160.85(12)
C17 N5 C16 N6 -0.60(15)
C17 N5 C16 C15 -178.15(13)
C22 N6 C16 N5 0.40(16)
C23 N6 C16 N5 172.88(13)
C22 N6 C16 C15 178.10(12)
C23 N6 C16 C15 -9.4(2)
N1 C15 C16 N5 100.35(16)
N1 C15 C16 N6 -77.01(16)
C16 N5 C17 C22 0.58(16)
C16 N5 C17 C18 179.46(16)
C22 C17 C18 C19 -0.3(2)
N5 C17 C18 C19 -179.06(14)
C17 C18 C19 C20 0.7(2)
C18 C19 C20 C21 -0.8(2)
C19 C20 C21 C22 0.3(2)
C16 N6 C22 C17 -0.01(15)
C23 N6 C22 C17 -172.73(13)
C16 N6 C22 C21 -179.12(15)
C23 N6 C22 C21 8.2(2)
C18 C17 C22 N6 -179.37(13)
N5 C17 C22 N6 -0.35(16)
C18 C17 C22 C21 -0.2(2)
N5 C17 C22 C21 178.85(13)
C20 C21 C22 N6 179.14(15)
C20 C21 C22 C17 0.2(2)
C16 N6 C23 C24 -92.02(17)
C22 N6 C23 C24 79.18(17)
N6 C23 C24 C25 168.93(14)
N6 C23 C24 C28 -11.7(2)
C26 C27 C28 C24 -1.4(2)
C25 C24 C28 C27 1.9(2)
C23 C24 C28 C27 -177.49(15)
C28 C27 C26 N7 -0.3(3)
C27 C26 N7 C25 1.4(3)
C26 N7 C25 C24 -0.8(3)
C28 C24 C25 N7 -0.8(3)
C23 C24 C25 N7 178.61(16)
C15 N1 C29 C30 165.55(11)
C1 N1 C29 C30 -75.52(15)
C31 N8 C30 N9 0.03(16)
C31 N8 C30 C29 177.79(13)
C36 N9 C30 N8 0.63(16)
C37 N9 C30 N8 176.76(13)
C36 N9 C30 C29 -177.14(13)
C37 N9 C30 C29 -1.0(2)
N1 C29 C30 N8 63.73(18)
N1 C29 C30 N9 -118.75(14)
C30 N8 C31 C36 -0.69(16)
C30 N8 C31 C32 179.03(15)
N8 C31 C32 C33 179.45(14)
C36 C31 C32 C33 -0.9(2)
C31 C32 C33 C34 -1.1(2)
C32 C33 C34 C35 1.6(3)
C33 C34 C35 C36 -0.1(2)
C30 N9 C36 C35 177.75(15)
C37 N9 C36 C35 1.3(2)
C30 N9 C36 C31 -1.00(15)
C37 N9 C36 C31 -177.42(12)
C34 C35 C36 N9 179.55(15)
C34 C35 C36 C31 -1.9(2)
N8 C31 C36 N9 1.07(16)
C32 C31 C36 N9 -178.68(13)
N8 C31 C36 C35 -177.84(13)
C32 C31 C36 C35 2.4(2)
C30 N9 C37 C38 100.00(16)
C36 N9 C37 C38 -84.47(17)
N9 C37 C38 C39 128.07(15)
N9 C37 C38 C42 -55.73(19)
C40 N10 C39 C38 -0.3(2)
C42 C38 C39 N10 -0.6(2)
C37 C38 C39 N10 175.84(13)
C39 N10 C40 C41 0.6(2)
N10 C40 C41 C42 -0.2(2)
C40 C41 C42 C38 -0.7(2)
C39 C38 C42 C41 1.0(2)
C37 C38 C42 C41 -175.28(14)

loop_
_cod_related_entry_id
_cod_related_entry_database
_cod_related_entry_code
1 ChemSpider 30658442
